data_4516390
loop_
_publ_author_name
'Gabriel, Catherine'
'Vangelis, Angelos A.'
'Raptopoulou, Catherine P.'
'Terzis, Aris'
'Psycharis, Vassilis'
'Zervou, Maria'
'Bertmer, Marko'
'Salifoglou, Athanasios'

_publ_section_title
;
 Structural--Spectrochemical Correlations of Variable Dimensionality
 Crystalline Metal--Organic Framework Materials in Hydrothermal Reactivity
 Patterns of Binary--Ternary Systems of Pb(II) with (a)Cyclic
 (Poly)carboxylate and Aromatic Chelator Ligands
;
_journal_issue 11
_journal_name_full 'Crystal Growth &amp; Design'
_journal_page_first 5310
_journal_paper_doi 10.1021/acs.cgd.5b00861
_journal_volume 15
_journal_year 2015
_chemical_formula_sum 'C8 H4 O8 Pb2'
_chemical_formula_weight 642.49
_space_group_IT_number 2
_space_group_name_Hall '-P 1'
_space_group_name_H-M_alt 'P -1'
_symmetry_cell_setting triclinic
_symmetry_space_group_name_H-M 'P -1'
_atom_sites_solution_hydrogens geom
_atom_sites_solution_primary direct
_atom_sites_solution_secondary difmap
_audit_creation_method SHELXL-97
_cell_angle_alpha 72.3800(10)
_cell_angle_beta 66.2700(10)
_cell_angle_gamma 73.5740(10)
_cell_formula_units_Z 2
_cell_length_a 7.9520(2)
_cell_length_b 8.1662(2)
_cell_length_c 8.7137(2)
_cell_measurement_reflns_used 13965
_cell_measurement_temperature 293(2)
_cell_measurement_theta_max 27.55
_cell_measurement_theta_min 3.23
_cell_volume 485.23(2)
_computing_cell_refinement 'CrystalClear, Rigaku MSC, 2005'
_computing_data_collection 'CrystalClear, Rigaku MSC, 2005'
_computing_data_reduction 'CrystalClear, Rigaku MSC, 2005'
_computing_molecular_graphics 'DIAMOND (Brandenburg, 2012)'
_computing_publication_material 'WinGX (Farrugia 1999)'
_computing_structure_refinement 'SHELXL-97 (Sheldrick, 1997)'
_computing_structure_solution 'SHELXS-97 (Sheldrick, 1997)'
_diffrn_ambient_temperature 293(2)
_diffrn_measured_fraction_theta_full 0.996
_diffrn_measured_fraction_theta_max 0.996
_diffrn_measurement_device_type 'Rigaku R-AXIS SPIDER IPDS'
_diffrn_measurement_method '\q scans'
_diffrn_radiation_monochromator graphite
_diffrn_radiation_source 'fine-focus sealed tube'
_diffrn_radiation_type MoK\a
_diffrn_radiation_wavelength 0.71073
_diffrn_reflns_av_R_equivalents 0.0621
_diffrn_reflns_av_sigmaI/netI 0.0352
_diffrn_reflns_limit_h_max 10
_diffrn_reflns_limit_h_min -10
_diffrn_reflns_limit_k_max 10
_diffrn_reflns_limit_k_min -10
_diffrn_reflns_limit_l_max 11
_diffrn_reflns_limit_l_min -11
_diffrn_reflns_number 15551
_diffrn_reflns_theta_full 27.48
_diffrn_reflns_theta_max 27.48
_diffrn_reflns_theta_min 3.31
_exptl_absorpt_coefficient_mu 34.686
_exptl_absorpt_correction_T_max 1.000
_exptl_absorpt_correction_T_min 0.067
_exptl_absorpt_correction_type numerical
_exptl_absorpt_process_details 'CrystalClear, Rigaku MSC, 2005'
_exptl_crystal_colour colorless
_exptl_crystal_density_diffrn 4.397
_exptl_crystal_density_method 'not measured'
_exptl_crystal_description parallelepiped
_exptl_crystal_F_000 560
_exptl_crystal_size_max 0.32
_exptl_crystal_size_mid 0.22
_exptl_crystal_size_min 0.11
_refine_diff_density_max 1.845
_refine_diff_density_min -1.301
_refine_diff_density_rms 0.222
_refine_ls_extinction_method none
_refine_ls_goodness_of_fit_ref 1.140
_refine_ls_hydrogen_treatment refall
_refine_ls_matrix_type full
_refine_ls_number_parameters 177
_refine_ls_number_reflns 2225
_refine_ls_number_restraints 0
_refine_ls_restrained_S_all 1.140
_refine_ls_R_factor_all 0.0234
_refine_ls_R_factor_gt 0.0217
_refine_ls_shift/su_max 0.001
_refine_ls_shift/su_mean 0.000
_refine_ls_structure_factor_coef Fsqd
_refine_ls_weighting_details 'calc w=1/[\s^2^(Fo^2^)+(0.0000P)^2^+2.5121P] where P=(Fo^2^+2Fc^2^)/3'
_refine_ls_weighting_scheme calc
_refine_ls_wR_factor_gt 0.0528
_refine_ls_wR_factor_ref 0.0537
_reflns_number_gt 2114
_reflns_number_total 2225
_reflns_threshold_expression >2sigma(I)
_cod_data_source_file cg5b00861_si_003.cif
_cod_data_source_block salpb102
_cod_original_sg_symbol_H-M P-1
_cod_database_code 4516390

loop_
_symmetry_equiv_pos_as_xyz
'x, y, z'
'-x, -y, -z'

loop_
_atom_site_label
_atom_site_type_symbol
_atom_site_fract_x
_atom_site_fract_y
_atom_site_fract_z
_atom_site_U_iso_or_equiv
_atom_site_adp_type
_atom_site_occupancy
_atom_site_symmetry_multiplicity
_atom_site_calc_flag
Pb1 Pb 0.29923(3) 0.20682(3) 0.07818(3) 0.01647(8) Uani 1 1 d
Pb2 Pb 0.90154(3) 0.31020(3) -0.28970(3) 0.01743(8) Uani 1 1 d
O1 O 0.5026(6) 0.3845(6) -0.2012(6) 0.0227(9) Uani 1 1 d
O2 O 0.6391(6) 0.5824(6) -0.1948(6) 0.0223(10) Uani 1 1 d
O3 O 0.1441(6) 0.5008(5) -0.4466(5) 0.0181(9) Uani 1 1 d
O4 O 0.0159(7) 0.5290(6) -0.1777(6) 0.0244(10) Uani 1 1 d
O5 O 0.1257(7) 1.1624(6) -0.5354(6) 0.0223(9) Uani 1 1 d
O6 O 0.2771(8) 0.9458(6) -0.6695(6) 0.0316(12) Uani 1 1 d
O7 O 0.3772(6) 0.9322(6) -0.0499(6) 0.0218(10) Uani 1 1 d
O8 O 0.1610(9) 1.1117(7) -0.1476(9) 0.0506(18) Uani 1 1 d
C1 C 0.3332(8) 0.6727(7) -0.2136(7) 0.0128(11) Uani 1 1 d
C2 C 0.2672(8) 0.6791(7) -0.3607(7) 0.0129(11) Uani 1 1 d
C3 C 0.1951(8) 0.8773(7) -0.3661(7) 0.0142(11) Uani 1 1 d
C4 C 0.3370(9) 0.8705(7) -0.2810(8) 0.0145(11) Uani 1 1 d
C5 C 0.5028(8) 0.5378(8) -0.2007(7) 0.0152(11) Uani 1 1 d
C6 C 0.1317(8) 0.5631(7) -0.3248(8) 0.0144(11) Uani 1 1 d
C7 C 0.1988(8) 1.0036(7) -0.5337(7) 0.0134(11) Uani 1 1 d
C8 C 0.2847(9) 0.9820(8) -0.1530(8) 0.0181(12) Uani 1 1 d
H2 H 0.351(13) 0.671(11) -0.486(12) 0.04(2) Uiso 1 1 d
H3 H 0.061(10) 0.890(9) -0.276(9) 0.022(18) Uiso 1 1 d
H4 H 0.450(10) 0.883(9) -0.363(9) 0.017 Uiso 1 1 d
H5 H 0.245(10) 0.638(9) -0.112(10) 0.019 Uiso 1 1 d

loop_
_atom_site_aniso_label
_atom_site_aniso_U_11
_atom_site_aniso_U_22
_atom_site_aniso_U_33
_atom_site_aniso_U_23
_atom_site_aniso_U_13
_atom_site_aniso_U_12
Pb1 0.01718(12) 0.01437(12) 0.01960(13) -0.00534(9) -0.00682(9) -0.00306(8)
Pb2 0.02176(13) 0.01461(12) 0.01711(13) -0.00377(9) -0.00853(9) -0.00206(9)
O1 0.023(2) 0.014(2) 0.033(3) -0.0088(19) -0.010(2) -0.0019(17)
O2 0.016(2) 0.023(2) 0.037(3) -0.018(2) -0.0131(19) 0.0003(17)
O3 0.027(2) 0.013(2) 0.018(2) -0.0029(16) -0.0127(18) -0.0025(17)
O4 0.027(2) 0.030(3) 0.020(2) -0.0069(19) -0.0037(19) -0.014(2)
O5 0.031(3) 0.016(2) 0.018(2) -0.0030(17) -0.0103(19) -0.0007(18)
O6 0.050(3) 0.020(2) 0.017(2) -0.0062(19) -0.007(2) 0.000(2)
O7 0.028(2) 0.021(2) 0.025(2) -0.0126(18) -0.017(2) 0.0044(18)
O8 0.066(4) 0.037(3) 0.072(4) -0.039(3) -0.056(4) 0.032(3)
C1 0.015(3) 0.012(3) 0.011(3) -0.001(2) -0.007(2) -0.002(2)
C2 0.016(3) 0.014(3) 0.013(3) -0.003(2) -0.007(2) -0.004(2)
C3 0.013(3) 0.012(3) 0.016(3) -0.003(2) -0.003(2) -0.002(2)
C4 0.021(3) 0.011(3) 0.016(3) 0.001(2) -0.011(2) -0.006(2)
C5 0.016(3) 0.021(3) 0.011(3) -0.008(2) -0.004(2) -0.002(2)
C6 0.018(3) 0.009(3) 0.020(3) -0.002(2) -0.012(2) -0.001(2)
C7 0.014(3) 0.014(3) 0.014(3) -0.003(2) -0.007(2) -0.003(2)
C8 0.024(3) 0.015(3) 0.021(3) -0.001(2) -0.015(3) -0.003(2)

loop_
_atom_type_symbol
_atom_type_description
_atom_type_scat_dispersion_real
_atom_type_scat_dispersion_imag
_atom_type_scat_source
C C 0.0033 0.0016 'International Tables Vol C Tables 4.2.6.8 and 6.1.1.4'
H H 0.0000 0.0000 'International Tables Vol C Tables 4.2.6.8 and 6.1.1.4'
O O 0.0106 0.0060 'International Tables Vol C Tables 4.2.6.8 and 6.1.1.4'
Pb Pb -3.3944 10.1111 'International Tables Vol C Tables 4.2.6.8 and 6.1.1.4'

loop_
_geom_angle_atom_site_label_1
_geom_angle_atom_site_label_2
_geom_angle_atom_site_label_3
_geom_angle
_geom_angle_site_symmetry_1
_geom_angle_site_symmetry_3
O7 Pb1 O2 83.59(14) 2_665 2_665
O7 Pb1 O6 74.82(17) 2_665 1_546
O2 Pb1 O6 99.56(16) 2_665 1_546
O7 Pb1 O1 74.41(15) 2_665 .
O2 Pb1 O1 79.55(15) 2_665 .
O6 Pb1 O1 149.11(16) 1_546 .
O7 Pb1 O7 72.53(16) 2_665 1_545
O2 Pb1 O7 156.11(14) 2_665 1_545
O6 Pb1 O7 74.21(14) 1_546 1_545
O1 Pb1 O7 94.05(14) . 1_545
O3 Pb2 O3 68.82(16) 2_664 1_655
O3 Pb2 O5 73.10(14) 2_664 1_645
O3 Pb2 O5 76.80(14) 1_655 1_645
O3 Pb2 O2 73.97(14) 2_664 .
O3 Pb2 O2 91.22(14) 1_655 .
O5 Pb2 O2 147.07(14) 1_645 .
O3 Pb2 O8 144.47(19) 2_664 1_645
O3 Pb2 O8 82.69(19) 1_655 1_645
O5 Pb2 O8 80.25(16) 1_645 1_645
O2 Pb2 O8 129.14(14) . 1_645
C5 O1 Pb1 116.9(4) . .
C5 O2 Pb1 139.5(4) . 2_665
C5 O2 Pb2 98.6(3) . .
Pb1 O2 Pb2 120.54(17) 2_665 .
C6 O3 Pb2 121.8(4) . 2_664
C6 O3 Pb2 100.0(4) . 1_455
Pb2 O3 Pb2 111.18(16) 2_664 1_455
C7 O5 Pb2 130.0(4) . 1_465
C7 O6 Pb1 107.7(4) . 1_564
C8 O7 Pb1 133.9(4) . 2_665
C8 O7 Pb1 102.9(4) . 1_565
Pb1 O7 Pb1 107.47(16) 2_665 1_565
C8 O8 Pb2 144.4(4) . 1_465
C5 C1 C4 123.0(5) . .
C5 C1 C2 115.9(5) . .
C4 C1 C2 88.7(4) . .
C5 C1 H5 102(5) . .
C4 C1 H5 118(4) . .
C2 C1 H5 109(5) . .
C6 C2 C3 119.5(5) . .
C6 C2 C1 118.0(5) . .
C3 C2 C1 87.0(4) . .
C6 C2 H2 100(5) . .
C3 C2 H2 105(5) . .
C1 C2 H2 127(5) . .
C7 C3 C2 120.1(5) . .
C7 C3 C4 120.0(5) . .
C2 C3 C4 88.2(4) . .
C7 C3 H3 111(4) . .
C2 C3 H3 107(4) . .
C4 C3 H3 109(4) . .
C8 C4 C1 118.6(5) . .
C8 C4 C3 119.9(5) . .
C1 C4 C3 86.7(4) . .
C8 C4 H4 111(4) . .
C1 C4 H4 108(4) . .
C3 C4 H4 110(5) . .
O1 C5 O2 123.1(6) . .
O1 C5 C1 117.0(5) . .
O2 C5 C1 119.8(5) . .
O4 C6 O3 122.6(5) . .
O4 C6 C2 119.4(5) . .
O3 C6 C2 118.0(5) . .
O6 C7 O5 121.9(5) . .
O6 C7 C3 118.2(5) . .
O5 C7 C3 119.9(5) . .
O8 C8 O7 122.2(6) . .
O8 C8 C4 121.7(5) . .
O7 C8 C4 116.1(5) . .

loop_
_geom_bond_atom_site_label_1
_geom_bond_atom_site_label_2
_geom_bond_distance
_geom_bond_site_symmetry_2
Pb1 O7 2.445(4) 2_665
Pb1 O2 2.485(4) 2_665
Pb1 O6 2.544(5) 1_546
Pb1 O1 2.582(5) .
Pb1 O7 2.614(4) 1_545
Pb2 O3 2.450(4) 2_664
Pb2 O3 2.510(4) 1_655
Pb2 O5 2.548(4) 1_645
Pb2 O2 2.661(4) .
Pb2 O8 2.714(5) 1_645
O1 C5 1.254(7) .
O2 C5 1.261(7) .
O2 Pb1 2.485(4) 2_665
O3 C6 1.269(7) .
O3 Pb2 2.450(4) 2_664
O3 Pb2 2.510(4) 1_455
O4 C6 1.243(7) .
O5 C7 1.261(7) .
O5 Pb2 2.548(4) 1_465
O6 C7 1.261(7) .
O6 Pb1 2.544(5) 1_564
O7 C8 1.286(7) .
O7 Pb1 2.445(4) 2_665
O7 Pb1 2.614(4) 1_565
O8 C8 1.223(8) .
O8 Pb2 2.714(5) 1_465
C1 C5 1.501(8) .
C1 C4 1.548(8) .
C1 C2 1.551(7) .
C1 H5 0.91(7) .
C2 C6 1.511(8) .
C2 C3 1.550(8) .
C2 H2 1.04(9) .
C3 C7 1.506(8) .
C3 C4 1.561(8) .
C3 H3 1.04(7) .
C4 C8 1.508(8) .
C4 H4 0.90(7) .
